data_4024350
loop_
_publ_author_name
'Dnyaneshwar Gawas'
'Uli Kazmaier'

_publ_section_title
;
Highly Diastereoselectiveanti-Aldol Reactions of Glycolate Titanium Enolates
;
_journal_name_full 'Journal of Organic Chemistry'
_journal_page_first 1788
_journal_page_last 1790
_journal_paper_doi 10.1021/jo8025466
_journal_volume 74
_journal_year 2009
_chemical_formula_sum 'C11 H22 O4'
_chemical_formula_weight 218.29
_chemical_name_systematic
; 
 ? 
;
_space_group_IT_number 14
_symmetry_cell_setting monoclinic
_symmetry_space_group_name_Hall '-P 2yn'
_symmetry_space_group_name_H-M 'P 1 21/n 1'
_atom_sites_solution_hydrogens geom
_atom_sites_solution_primary direct
_atom_sites_solution_secondary difmap
_audit_creation_method SHELXL-97
_cell_angle_alpha 90.00
_cell_angle_beta 101.37(3)
_cell_angle_gamma 90.00
_cell_formula_units_Z 4
_cell_length_a 13.875(3)
_cell_length_b 6.1786(12)
_cell_length_c 15.772(3)
_cell_measurement_temperature 213(2)
_cell_volume 1325.6(5)
_computing_cell_refinement 'Stoe IPDS'
_computing_data_collection 'Stoe IPDS'
_computing_data_reduction 'Stoe IPDS'
_computing_molecular_graphics 'Bruker SHELXTL'
_computing_publication_material 'Bruker SHELXTL'
_computing_structure_refinement 'SHELXL-97 (Sheldrick, 1997)'
_computing_structure_solution 'SHELXS-97 (Sheldrick, 1990)'
_diffrn_ambient_temperature 213(2)
_diffrn_measured_fraction_theta_full 0.990
_diffrn_measured_fraction_theta_max 0.990
_diffrn_measurement_device_type 'imaging plate'
_diffrn_measurement_method 'phi scans'
_diffrn_radiation_monochromator graphite
_diffrn_radiation_source 'fine-focus sealed tube'
_diffrn_radiation_type MoK\a
_diffrn_radiation_wavelength 0.71073
_diffrn_reflns_av_R_equivalents 0.1304
_diffrn_reflns_av_sigmaI/netI 0.1092
_diffrn_reflns_limit_h_max 15
_diffrn_reflns_limit_h_min -15
_diffrn_reflns_limit_k_max 7
_diffrn_reflns_limit_k_min -7
_diffrn_reflns_limit_l_max 17
_diffrn_reflns_limit_l_min -17
_diffrn_reflns_number 8594
_diffrn_reflns_theta_full 23.95
_diffrn_reflns_theta_max 23.95
_diffrn_reflns_theta_min 1.79
_exptl_absorpt_coefficient_mu 0.082
_exptl_absorpt_correction_T_max 0.9967
_exptl_absorpt_correction_T_min 0.9681
_exptl_absorpt_correction_type none
_exptl_crystal_density_diffrn 1.094
_exptl_crystal_density_method 'not measured'
_exptl_crystal_F_000 480
_exptl_crystal_size_max 0.40
_exptl_crystal_size_mid 0.20
_exptl_crystal_size_min 0.04
_refine_diff_density_max 0.185
_refine_diff_density_min -0.165
_refine_diff_density_rms 0.046
_refine_ls_extinction_method none
_refine_ls_goodness_of_fit_ref 0.821
_refine_ls_hydrogen_treatment mixed
_refine_ls_matrix_type full
_refine_ls_number_parameters 213
_refine_ls_number_reflns 2044
_refine_ls_number_restraints 0
_refine_ls_restrained_S_all 0.821
_refine_ls_R_factor_all 0.1024
_refine_ls_R_factor_gt 0.0476
_refine_ls_shift/su_max 1.411
_refine_ls_shift/su_mean 0.032
_refine_ls_structure_factor_coef Fsqd
_refine_ls_weighting_details 'calc w=1/[\s^2^(Fo^2^)+(0.0545P)^2^+0.0000P] where P=(Fo^2^+2Fc^2^)/3'
_refine_ls_weighting_scheme calc
_refine_ls_wR_factor_gt 0.1041
_refine_ls_wR_factor_ref 0.1192
_reflns_number_gt 1030
_reflns_number_total 2044
_reflns_threshold_expression >2sigma(I)
_cod_data_source_file jo8025466_si_002.cif
_cod_data_source_block sh2720
_cod_depositor_comments
;
The following automatic conversions were performed:
'_symmetry_cell_setting' value 'Monoclinic' changed to 'monoclinic'
according to '/home/saulius/struct/CIF-dictionaries/cif_core.dic'
dictionary named 'cif_core.dic' version 2.4.1 from 2010-06-29.

Automatic conversion script
Id: cif_fix_enum 1527 2010-12-29 10:47:43Z saulius 
;
_cod_original_sg_symbol_H-M P2(1)/n
_cod_database_code 4024350

loop_
_symmetry_equiv_pos_as_xyz
'x, y, z'
'-x+1/2, y+1/2, -z+1/2'
'-x, -y, -z'
'x-1/2, -y-1/2, z-1/2'

loop_
_atom_site_label
_atom_site_type_symbol
_atom_site_fract_x
_atom_site_fract_y
_atom_site_fract_z
_atom_site_U_iso_or_equiv
_atom_site_adp_type
_atom_site_occupancy
_atom_site_symmetry_multiplicity
_atom_site_calc_flag
_atom_site_refinement_flags
_atom_site_disorder_assembly
_atom_site_disorder_group
O1 O 0.23066(15) 0.4120(3) 0.07428(13) 0.0550(6) Uani 1 1 d . . .
O2 O 0.29945(13) 0.0941(3) 0.12571(12) 0.0439(6) Uani 1 1 d . . .
O3 O 0.08030(16) 0.2100(3) -0.03059(14) 0.0464(6) Uani 1 1 d . . .
O4 O 0.09362(14) -0.2786(3) -0.02338(12) 0.0438(5) Uani 1 1 d . . .
C1 C 0.2299(2) 0.2162(4) 0.07641(17) 0.0381(7) Uani 1 1 d . . .
C2 C 0.14432(19) 0.0779(4) 0.02909(18) 0.0353(7) Uani 1 1 d . . .
C3 C 0.1773(2) -0.1299(4) -0.01179(19) 0.0372(7) Uani 1 1 d . . .
C4 C 0.2153(2) -0.1104(4) -0.09740(18) 0.0402(7) Uani 1 1 d . . .
C5 C 0.3019(3) 0.0495(6) -0.0864(3) 0.0559(9) Uani 1 1 d . . .
C6 C 0.2552(3) -0.3354(5) -0.1169(3) 0.0563(9) Uani 1 1 d . . .
C7 C 0.1336(3) -0.0438(6) -0.1734(2) 0.0595(10) Uani 1 1 d . . .
C8 C 0.3888(2) 0.1915(5) 0.1821(2) 0.0511(8) Uani 1 1 d . . .
C9 C 0.4490(3) 0.3158(8) 0.1279(3) 0.0741(12) Uani 1 1 d . . .
C10 C 0.4438(3) -0.0076(5) 0.2217(3) 0.0887(13) Uani 1 1 d . . .
H15A H 0.4272 -0.1296 0.1828 0.133 Uiso 0.50 1 calc PR . .
H16B H 0.4254 -0.0397 0.2766 0.133 Uiso 0.50 1 calc PR . .
H17C H 0.5140 0.0190 0.2309 0.133 Uiso 0.50 1 calc PR . .
H10D H 0.4839 0.0294 0.2774 0.133 Uiso 0.50 1 calc PR . .
H10E H 0.4856 -0.0605 0.1836 0.133 Uiso 0.50 1 calc PR . .
H10F H 0.3971 -0.1192 0.2293 0.133 Uiso 0.50 1 calc PR . .
C11 C 0.3578(3) 0.3299(8) 0.2511(3) 0.0697(11) Uani 1 1 d . . .
H1 H 0.112(2) 0.013(4) 0.0775(18) 0.051(8) Uiso 1 1 d . . .
H2 H 0.2269(19) -0.192(4) 0.0319(16) 0.034(7) Uiso 1 1 d . . .
H3 H 0.280(2) 0.194(6) -0.0774(19) 0.068(10) Uiso 1 1 d . . .
H4 H 0.322(2) 0.040(5) -0.136(2) 0.068(11) Uiso 1 1 d . . .
H5 H 0.358(3) 0.006(5) -0.035(2) 0.081(12) Uiso 1 1 d . . .
H6 H 0.197(3) -0.431(6) -0.126(2) 0.081(12) Uiso 1 1 d . . .
H7 H 0.315(3) -0.387(6) -0.064(2) 0.086(11) Uiso 1 1 d . . .
H8 H 0.277(2) -0.328(4) -0.173(2) 0.065(9) Uiso 1 1 d . . .
H9 H 0.063(3) -0.151(6) -0.173(3) 0.121(14) Uiso 1 1 d . . .
H10 H 0.115(2) 0.115(5) -0.1756(19) 0.064(9) Uiso 1 1 d . . .
H11 H 0.154(3) -0.076(6) -0.224(2) 0.090(13) Uiso 1 1 d . . .
H12 H 0.466(3) 0.216(6) 0.079(2) 0.095(12) Uiso 1 1 d . . .
H13 H 0.505(2) 0.369(5) 0.165(2) 0.063(10) Uiso 1 1 d . . .
H14 H 0.412(4) 0.448(8) 0.105(3) 0.123(18) Uiso 1 1 d . . .
H18 H 0.306(3) 0.249(7) 0.276(2) 0.112(14) Uiso 1 1 d . . .
H19 H 0.323(3) 0.462(7) 0.225(3) 0.105(15) Uiso 1 1 d . . .
H20 H 0.413(3) 0.376(5) 0.287(2) 0.081(12) Uiso 1 1 d . . .
H21 H 0.033(3) 0.231(7) -0.009(3) 0.123(19) Uiso 1 1 d . . .
H22 H 0.119(3) -0.412(6) -0.008(2) 0.082(11) Uiso 1 1 d . . .

loop_
_atom_site_aniso_label
_atom_site_aniso_U_11
_atom_site_aniso_U_22
_atom_site_aniso_U_33
_atom_site_aniso_U_23
_atom_site_aniso_U_13
_atom_site_aniso_U_12
O1 0.0630(14) 0.0269(11) 0.0709(14) 0.0032(10) 0.0025(11) 0.0017(10)
O2 0.0434(12) 0.0322(10) 0.0520(12) -0.0017(9) -0.0002(10) 0.0018(9)
O3 0.0401(13) 0.0439(11) 0.0547(13) 0.0113(10) 0.0078(11) 0.0125(10)
O4 0.0372(12) 0.0296(10) 0.0651(13) 0.0053(10) 0.0109(10) -0.0018(10)
C1 0.0426(18) 0.0295(14) 0.0428(16) 0.0038(14) 0.0099(14) 0.0073(14)
C2 0.0336(16) 0.0273(14) 0.0444(17) 0.0087(13) 0.0060(14) 0.0053(12)
C3 0.0349(17) 0.0273(14) 0.0472(18) 0.0061(13) 0.0030(15) 0.0020(13)
C4 0.0426(18) 0.0326(14) 0.0469(18) -0.0020(13) 0.0125(14) 0.0001(14)
C5 0.060(2) 0.052(2) 0.063(2) -0.0043(19) 0.030(2) -0.0060(17)
C6 0.064(2) 0.046(2) 0.064(2) -0.0099(17) 0.025(2) 0.0027(18)
C7 0.076(3) 0.059(2) 0.042(2) 0.0045(17) 0.0080(19) 0.011(2)
C8 0.0473(19) 0.0445(17) 0.0564(19) -0.0108(15) -0.0022(16) -0.0036(15)
C9 0.054(2) 0.093(3) 0.075(3) -0.025(3) 0.012(2) -0.023(2)
C10 0.067(3) 0.065(2) 0.113(3) -0.007(2) -0.035(2) 0.015(2)
C11 0.063(3) 0.081(3) 0.064(2) -0.025(2) 0.010(2) -0.013(2)

loop_
_atom_type_symbol
_atom_type_description
_atom_type_scat_dispersion_real
_atom_type_scat_dispersion_imag
_atom_type_scat_source
C C 0.0033 0.0016 'International Tables Vol C Tables 4.2.6.8 and 6.1.1.4'
H H 0.0000 0.0000 'International Tables Vol C Tables 4.2.6.8 and 6.1.1.4'
O O 0.0106 0.0060 'International Tables Vol C Tables 4.2.6.8 and 6.1.1.4'

loop_
_geom_angle_atom_site_label_1
_geom_angle_atom_site_label_2
_geom_angle_atom_site_label_3
_geom_angle
_geom_angle_site_symmetry_1
_geom_angle_site_symmetry_3
_geom_angle_publ_flag
C1 O2 C8 122.1(2) . . ?
O1 C1 O2 124.6(3) . . ?
O1 C1 C2 123.6(2) . . ?
O2 C1 C2 111.6(2) . . ?
O3 C2 C1 109.0(2) . . ?
O3 C2 C3 113.5(2) . . ?
C1 C2 C3 113.7(2) . . ?
O4 C3 C2 106.3(2) . . ?
O4 C3 C4 109.8(2) . . ?
C2 C3 C4 118.6(2) . . ?
C7 C4 C5 110.9(3) . . ?
C7 C4 C3 112.1(3) . . ?
C5 C4 C3 110.1(2) . . ?
C7 C4 C6 108.8(3) . . ?
C5 C4 C6 107.3(3) . . ?
C3 C4 C6 107.4(2) . . ?
O2 C8 C11 109.6(3) . . ?
O2 C8 C10 102.0(2) . . ?
C11 C8 C10 110.8(3) . . ?
O2 C8 C9 110.5(3) . . ?
C11 C8 C9 112.7(3) . . ?
C10 C8 C9 110.7(3) . . ?

loop_
_geom_bond_atom_site_label_1
_geom_bond_atom_site_label_2
_geom_bond_distance
_geom_bond_site_symmetry_2
_geom_bond_publ_flag
O1 C1 1.210(3) . ?
O2 C1 1.345(3) . ?
O2 C8 1.502(3) . ?
O3 C2 1.418(3) . ?
O4 C3 1.464(3) . ?
C1 C2 1.533(4) . ?
C2 C3 1.546(4) . ?
C3 C4 1.548(4) . ?
C4 C7 1.535(4) . ?
C4 C5 1.539(4) . ?
C4 C6 1.549(4) . ?
C8 C11 1.511(5) . ?
C8 C10 1.516(4) . ?
C8 C9 1.517(5) . ?
